data_7022659
loop_
_publ_author_name
'Akhuli, Bidyut'
'Ghosh, Pradyut'

_publ_section_title
;
 Selective recognition of sulphate in a Cu(II) assisted 1D polymer of a
 simple pentafluorophenyl substituted pyridyl-urea via second sphere
 coordination.
;
_journal_issue 16
_journal_name_full 'Dalton transactions (Cambridge, England : 2003)'
_journal_page_first 5818
_journal_page_last 5825
_journal_paper_doi 10.1039/c3dt32710h
_journal_volume 42
_journal_year 2013
_chemical_formula_sum 'C12 H6 F5 N3 O'
_chemical_formula_weight 303.20
_chemical_name_systematic
;
?
;
_space_group_IT_number 61
_symmetry_cell_setting orthorhombic
_symmetry_space_group_name_Hall '-P 2ac 2ab'
_symmetry_space_group_name_H-M 'P b c a'
_atom_sites_solution_hydrogens geom
_atom_sites_solution_primary direct
_atom_sites_solution_secondary difmap
_audit_creation_method SHELXL-97
_cell_angle_alpha 90.00
_cell_angle_beta 90.00
_cell_angle_gamma 90.00
_cell_formula_units_Z 8
_cell_length_a 12.7261(15)
_cell_length_b 10.2498(12)
_cell_length_c 18.184(2)
_cell_measurement_reflns_used 3645
_cell_measurement_temperature 150(2)
_cell_measurement_theta_max 22.22
_cell_measurement_theta_min 2.75
_cell_volume 2371.9(5)
_computing_cell_refinement 'Bruker SMART'
_computing_data_collection 'Bruker SMART'
_computing_data_reduction 'Bruker SAINT'
_computing_molecular_graphics 'MERCURY 2.3'
_computing_publication_material 'ORTEP 3v.2'
_computing_structure_refinement 'SHELXL-97 (Sheldrick, 2008)'
_computing_structure_solution 'SHELXS-97 (Sheldrick, 2008)'
_diffrn_ambient_temperature 150(2)
_diffrn_measured_fraction_theta_full 0.993
_diffrn_measured_fraction_theta_max 0.993
_diffrn_measurement_device_type 'CCD area detector'
_diffrn_measurement_method 'phi and omega scans'
_diffrn_radiation_monochromator graphite
_diffrn_radiation_source 'fine-focus sealed tube'
_diffrn_radiation_type MoK\a
_diffrn_radiation_wavelength 0.71073
_diffrn_reflns_av_R_equivalents 0.0336
_diffrn_reflns_av_unetI/netI 0.0207
_diffrn_reflns_limit_h_max 16
_diffrn_reflns_limit_h_min -16
_diffrn_reflns_limit_k_max 12
_diffrn_reflns_limit_k_min -13
_diffrn_reflns_limit_l_max 22
_diffrn_reflns_limit_l_min -23
_diffrn_reflns_number 18944
_diffrn_reflns_theta_full 27.31
_diffrn_reflns_theta_max 27.31
_diffrn_reflns_theta_min 2.24
_exptl_absorpt_coefficient_mu 0.165
_exptl_absorpt_correction_T_max 0.9901
_exptl_absorpt_correction_T_min 0.9368
_exptl_absorpt_correction_type multi-scan
_exptl_absorpt_process_details SADABS
_exptl_crystal_colour BLUE
_exptl_crystal_density_diffrn 1.698
_exptl_crystal_density_method 'not measured'
_exptl_crystal_description BLOCK
_exptl_crystal_F_000 1216
_exptl_crystal_size_max 0.40
_exptl_crystal_size_mid 0.20
_exptl_crystal_size_min 0.06
_refine_diff_density_max 0.286
_refine_diff_density_min -0.290
_refine_diff_density_rms 0.036
_refine_ls_extinction_method none
_refine_ls_goodness_of_fit_ref 1.038
_refine_ls_hydrogen_treatment mixed
_refine_ls_matrix_type full
_refine_ls_number_parameters 190
_refine_ls_number_reflns 2654
_refine_ls_number_restraints 0
_refine_ls_restrained_S_all 1.038
_refine_ls_R_factor_all 0.0631
_refine_ls_R_factor_gt 0.0407
_refine_ls_shift/su_max 0.000
_refine_ls_shift/su_mean 0.000
_refine_ls_structure_factor_coef Fsqd
_refine_ls_weighting_details 'calc w=1/[\s^2^(Fo^2^)+(0.1000P)^2^+0.0000P] where P=(Fo^2^+2Fc^2^)/3'
_refine_ls_weighting_scheme calc
_refine_ls_wR_factor_gt 0.1350
_refine_ls_wR_factor_ref 0.1558
_reflns_number_gt 1835
_reflns_number_total 2654
_reflns_threshold_expression >2sigma(I)
_cod_data_source_file c3dt32710h.txt
_cod_data_source_block arun_2
_cod_depositor_comments
;
The following automatic conversions were performed:

'_symmetry_cell_setting' value 'Orthorhombic' changed to
'orthorhombic' according to
/home/saulius/struct/CIF-dictionaries/cif_core.dic dictionary named
'cif_core.dic' version 2.4.2 from
2011-04-26.

'_exptl_absorpt_correction_type' value 'MULTI-SCAN'
changed to 'multi-scan' according to
/home/saulius/struct/CIF-dictionaries/cif_core.dic dictionary named
'cif_core.dic' version 2.4.2 from 2011-04-26.

Automatic conversion script
Id: cif_fix_values 1891 2012-01-12 08:04:46Z andrius 
;
_cod_original_sg_symbol_H-M Pbca
_cod_database_code 7022659

loop_
_symmetry_equiv_pos_as_xyz
'x, y, z'
'-x+1/2, -y, z+1/2'
'-x, y+1/2, -z+1/2'
'x+1/2, -y+1/2, -z'
'-x, -y, -z'
'x-1/2, y, -z-1/2'
'x, -y-1/2, z-1/2'
'-x-1/2, y-1/2, z'

loop_
_atom_site_label
_atom_site_type_symbol
_atom_site_fract_x
_atom_site_fract_y
_atom_site_fract_z
_atom_site_U_iso_or_equiv
_atom_site_adp_type
_atom_site_occupancy
_atom_site_symmetry_multiplicity
_atom_site_calc_flag
_atom_site_refinement_flags
F1 F 0.46806(8) 0.04539(12) 0.66299(8) 0.0704(4) Uani 1 1 d .
F2 F 0.40839(9) -0.17538(13) 0.59702(8) 0.0848(5) Uani 1 1 d .
F3 F 0.53589(11) -0.29208(13) 0.49724(8) 0.0896(5) Uani 1 1 d .
F4 F 0.72398(12) -0.18219(15) 0.46451(8) 0.0935(5) Uani 1 1 d .
F5 F 0.78230(9) 0.04205(13) 0.52704(7) 0.0782(4) Uani 1 1 d .
N1 N 0.99603(12) 0.34855(15) 0.80839(10) 0.0563(4) Uani 1 1 d .
C12 C 0.97073(15) 0.45077(19) 0.84992(12) 0.0573(5) Uani 1 1 d .
H12 H 1.0212 0.4855 0.8813 0.069 Uiso 1 1 calc R
C11 C 0.87253(15) 0.50667(19) 0.84796(12) 0.0601(5) Uani 1 1 d .
H11 H 0.8571 0.5785 0.8772 0.072 Uiso 1 1 calc R
C10 C 0.79760(14) 0.45483(17) 0.80213(11) 0.0538(5) Uani 1 1 d .
H10 H 0.7303 0.4903 0.8009 0.065 Uiso 1 1 calc R
C8 C 0.82270(12) 0.34952(16) 0.75778(10) 0.0436(4) Uani 1 1 d .
C9 C 0.92375(12) 0.29939(18) 0.76271(10) 0.0495(4) Uani 1 1 d .
H9 H 0.9419 0.2289 0.7331 0.059 Uiso 1 1 calc R
N2 N 0.74509(10) 0.30155(14) 0.71014(9) 0.0521(4) Uani 1 1 d .
H2 H 0.6911 0.3507 0.7037 0.063 Uiso 1 1 calc R
C7 C 0.74512(12) 0.18613(17) 0.67278(10) 0.0465(4) Uani 1 1 d .
O1 O 0.81659(10) 0.10774(13) 0.67293(8) 0.0600(4) Uani 1 1 d .
N3 N 0.65299(11) 0.16820(14) 0.63396(9) 0.0518(4) Uani 1 1 d .
H3 H 0.6092 0.2318 0.6308 0.062 Uiso 1 1 calc R
C1 C 0.62856(13) 0.04945(16) 0.59954(9) 0.0467(4) Uani 1 1 d .
C2 C 0.53305(13) -0.01003(19) 0.61420(10) 0.0500(5) Uani 1 1 d .
C3 C 0.50174(15) -0.12302(19) 0.58055(12) 0.0570(5) Uani 1 1 d .
C6 C 0.69156(15) -0.0113(2) 0.54765(11) 0.0549(5) Uani 1 1 d .
C4 C 0.56614(17) -0.18243(19) 0.53048(12) 0.0605(5) Uani 1 1 d .
C5 C 0.66162(17) -0.1266(2) 0.51471(11) 0.0618(5) Uani 1 1 d .

loop_
_atom_site_aniso_label
_atom_site_aniso_U_11
_atom_site_aniso_U_22
_atom_site_aniso_U_33
_atom_site_aniso_U_23
_atom_site_aniso_U_13
_atom_site_aniso_U_12
F1 0.0498(7) 0.0688(8) 0.0927(9) -0.0168(6) 0.0200(6) -0.0074(5)
F2 0.0595(8) 0.0709(8) 0.1241(12) -0.0137(8) 0.0070(7) -0.0220(6)
F3 0.0973(10) 0.0671(8) 0.1045(11) -0.0297(8) -0.0109(8) -0.0057(7)
F4 0.1057(11) 0.0847(9) 0.0901(10) -0.0209(8) 0.0331(9) 0.0072(8)
F5 0.0632(8) 0.0825(9) 0.0890(10) -0.0032(7) 0.0288(7) -0.0095(6)
N1 0.0439(8) 0.0543(9) 0.0706(10) -0.0007(8) -0.0075(7) 0.0027(7)
C12 0.0520(11) 0.0563(12) 0.0636(12) -0.0011(9) -0.0036(9) -0.0092(9)
C11 0.0582(12) 0.0529(11) 0.0694(13) -0.0092(10) 0.0077(10) -0.0008(9)
C10 0.0440(10) 0.0515(11) 0.0660(12) -0.0011(9) 0.0056(8) 0.0056(8)
C8 0.0373(8) 0.0426(9) 0.0510(10) 0.0070(7) 0.0031(7) 0.0009(6)
C9 0.0417(9) 0.0474(10) 0.0595(11) -0.0002(8) -0.0004(8) 0.0040(7)
N2 0.0402(8) 0.0483(8) 0.0679(10) -0.0028(7) -0.0065(7) 0.0110(6)
C7 0.0350(8) 0.0475(9) 0.0568(10) 0.0060(8) 0.0017(7) 0.0009(7)
O1 0.0428(7) 0.0515(8) 0.0857(10) -0.0064(7) -0.0078(6) 0.0094(6)
N3 0.0377(8) 0.0463(8) 0.0714(10) -0.0019(7) -0.0044(7) 0.0043(6)
C1 0.0413(9) 0.0467(10) 0.0521(10) 0.0046(8) -0.0034(7) 0.0019(7)
C2 0.0408(9) 0.0506(10) 0.0585(11) 0.0020(8) 0.0012(8) 0.0014(8)
C3 0.0497(11) 0.0523(11) 0.0691(12) 0.0030(10) -0.0055(9) -0.0051(9)
C6 0.0515(11) 0.0566(11) 0.0566(11) 0.0080(9) 0.0066(8) 0.0016(8)
C4 0.0684(13) 0.0488(11) 0.0643(12) -0.0025(9) -0.0102(10) 0.0021(9)
C5 0.0680(13) 0.0615(13) 0.0559(11) -0.0023(10) 0.0066(10) 0.0131(10)

loop_
_atom_type_symbol
_atom_type_description
_atom_type_scat_dispersion_real
_atom_type_scat_dispersion_imag
_atom_type_scat_source
C C 0.0033 0.0016 'International Tables Vol C Tables 4.2.6.8 and 6.1.1.4'
H H 0.0000 0.0000 'International Tables Vol C Tables 4.2.6.8 and 6.1.1.4'
N N 0.0061 0.0033 'International Tables Vol C Tables 4.2.6.8 and 6.1.1.4'
O O 0.0106 0.0060 'International Tables Vol C Tables 4.2.6.8 and 6.1.1.4'
F F 0.0171 0.0103 'International Tables Vol C Tables 4.2.6.8 and 6.1.1.4'

loop_
_geom_angle_atom_site_label_1
_geom_angle_atom_site_label_2
_geom_angle_atom_site_label_3
_geom_angle
C12 N1 C9 118.84(16)
N1 C12 C11 122.21(18)
N1 C12 H12 118.9
C11 C12 H12 118.9
C10 C11 C12 119.04(18)
C10 C11 H11 120.5
C12 C11 H11 120.5
C11 C10 C8 119.65(17)
C11 C10 H10 120.2
C8 C10 H10 120.2
C10 C8 C9 117.70(17)
C10 C8 N2 118.06(15)
C9 C8 N2 124.23(16)
N1 C9 C8 122.53(17)
N1 C9 H9 118.7
C8 C9 H9 118.7
C7 N2 C8 127.69(14)
C7 N2 H2 116.2
C8 N2 H2 116.2
O1 C7 N2 124.98(16)
O1 C7 N3 123.33(17)
N2 C7 N3 111.70(14)
C7 N3 C1 122.10(15)
C7 N3 H3 118.9
C1 N3 H3 118.9
C2 C1 C6 116.15(17)
C2 C1 N3 119.35(16)
C6 C1 N3 124.40(17)
F1 C2 C3 118.37(16)
F1 C2 C1 118.84(16)
C3 C2 C1 122.79(17)
F2 C3 C4 120.17(19)
F2 C3 C2 119.85(19)
C4 C3 C2 119.98(18)
F5 C6 C5 117.99(18)
F5 C6 C1 120.59(18)
C5 C6 C1 121.40(18)
F3 C4 C3 120.27(19)
F3 C4 C5 120.8(2)
C3 C4 C5 118.90(19)
F4 C5 C4 119.32(19)
F4 C5 C6 119.88(19)
C4 C5 C6 120.74(19)

loop_
_geom_bond_atom_site_label_1
_geom_bond_atom_site_label_2
_geom_bond_distance
F1 C2 1.339(2)
F2 C3 1.338(2)
F3 C4 1.333(2)
F4 C5 1.337(2)
F5 C6 1.332(2)
N1 C12 1.331(3)
N1 C9 1.338(2)
C12 C11 1.375(3)
C12 H12 0.9300
C11 C10 1.373(3)
C11 H11 0.9300
C10 C8 1.385(3)
C10 H10 0.9300
C8 C9 1.388(2)
C8 N2 1.403(2)
C9 H9 0.9300
N2 C7 1.364(2)
N2 H2 0.8600
C7 O1 1.214(2)
C7 N3 1.381(2)
N3 C1 1.403(2)
N3 H3 0.8600
C1 C2 1.386(2)
C1 C6 1.386(3)
C2 C3 1.369(3)
C3 C4 1.368(3)
C6 C5 1.378(3)
C4 C5 1.374(3)
